data_7718238
loop_
_publ_author_name
'Some&#x15f;an, Adrian-Alexandru'
'Roisnel, Thierry'
'Sarazin, Yann'

_publ_section_title
;
 Of perfluorinated aryllead(II) complexes.
;
_journal_issue 2
_journal_name_full 'Dalton transactions (Cambridge, England : 2003)'
_journal_page_first 482
_journal_page_last 486
_journal_paper_doi 10.1039/d4dt03167a
_journal_volume 54
_journal_year 2025
_chemical_compound_source 'synthesis as described'
_chemical_formula_moiety 'C36 F30 Sn2, C4 H8 O2'
_chemical_formula_sum 'C40 H8 F30 O2 Sn2'
_chemical_formula_weight 1327.84
_space_group_crystal_system triclinic
_space_group_IT_number 2
_space_group_name_Hall '-P 1'
_space_group_name_H-M_alt 'P -1'
_atom_sites_solution_hydrogens geom
_atom_sites_solution_primary dual
_audit_update_record
;
2024-11-06 deposited with the CCDC.	2024-11-28 downloaded from the CCDC.
;
_cell_angle_alpha 95.488(4)
_cell_angle_beta 95.241(4)
_cell_angle_gamma 112.298(4)
_cell_formula_units_Z 1
_cell_length_a 9.9952(10)
_cell_length_b 10.1428(11)
_cell_length_c 10.8362(12)
_cell_measurement_reflns_used 9351
_cell_measurement_temperature 150(2)
_cell_measurement_theta_max 27.5131
_cell_measurement_theta_min 2.1922
_cell_measurement_wavelength 0.710730
_cell_volume 1002.00(19)
_computing_cell_refinement 'APEX3 (Bruker, 2015)'
_computing_data_collection 'Bruker APEX3 (Bruker, 2015)'
_computing_data_reduction 'SAINT (Bruker, 2014)'
_computing_molecular_graphics
;
   'SXGRAPH (L. Farrugia, 1999), Mercury (CSD, 2020)'
;
_computing_publication_material 'CRYSCALC (T. Roisnel, local program, 2023)'
_computing_structure_refinement 'SHELXL-2019_2 (Sheldrick, 2019)'
_computing_structure_solution 'SHELXT 2018_2 (Sheldrick, 2018)'
_diffrn_ambient_temperature 150(2)
_diffrn_detector CMOS-PHOTON70
_diffrn_detector_area_resol_mean 7.39
_diffrn_measured_fraction_theta_full 0.994
_diffrn_measured_fraction_theta_max 0.984
_diffrn_measurement_device_type 'D8 VENTURE Bruker AXS'
_diffrn_measurement_method 'rotation images'
_diffrn_orient_matrix_UB_11 0.0243890
_diffrn_orient_matrix_UB_12 -0.0735434
_diffrn_orient_matrix_UB_13 -0.0505392
_diffrn_orient_matrix_UB_21 -0.0252379
_diffrn_orient_matrix_UB_22 0.0349667
_diffrn_orient_matrix_UB_23 -0.0785320
_diffrn_orient_matrix_UB_31 0.1033929
_diffrn_orient_matrix_UB_32 0.0703956
_diffrn_orient_matrix_UB_33 0.0064524
_diffrn_radiation_monochromator 'multilayer monochromator'
_diffrn_radiation_probe x-ray
_diffrn_radiation_source 'Incoatec microfocus sealed tube'
_diffrn_radiation_type MoK\a
_diffrn_radiation_wavelength 0.71073
_diffrn_reflns_av_R_equivalents 0.0298
_diffrn_reflns_av_unetI/netI 0.0393
_diffrn_reflns_limit_h_max 11
_diffrn_reflns_limit_h_min -12
_diffrn_reflns_limit_k_max 13
_diffrn_reflns_limit_k_min -13
_diffrn_reflns_limit_l_max 14
_diffrn_reflns_limit_l_min -14
_diffrn_reflns_number 10571
_diffrn_reflns_theta_full 25.242
_diffrn_reflns_theta_max 27.513
_diffrn_reflns_theta_min 2.436
_diffrn_source_current 1.00
_diffrn_source_power 50.0
_diffrn_source_voltage 50.00
_exptl_absorpt_coefficient_mu 1.427
_exptl_absorpt_correction_T_max 0.945
_exptl_absorpt_correction_T_min 0.743
_exptl_absorpt_correction_type multi-scan
_exptl_absorpt_process_details
;
  [Sheldrick, G.M. (2014). SADABS Bruker AXS Inc., Madison, Wisconsin, USA]
;
_exptl_crystal_colour colourless
_exptl_crystal_density_diffrn 2.201
_exptl_crystal_description block
_exptl_crystal_F_000 634
_exptl_crystal_size_max 0.170
_exptl_crystal_size_mid 0.070
_exptl_crystal_size_min 0.040
_refine_diff_density_max 2.298
_refine_diff_density_min -1.676
_refine_diff_density_rms 0.142
_refine_ls_extinction_method none
_refine_ls_goodness_of_fit_ref 1.043
_refine_ls_hydrogen_treatment constr
_refine_ls_matrix_type full
_refine_ls_number_parameters 334
_refine_ls_number_reflns 4532
_refine_ls_number_restraints 0
_refine_ls_restrained_S_all 1.043
_refine_ls_R_factor_all 0.0532
_refine_ls_R_factor_gt 0.0421
_refine_ls_shift/su_max 0.012
_refine_ls_shift/su_mean 0.001
_refine_ls_structure_factor_coef Fsqd
_refine_ls_weighting_details 'w=1/[\s^2^(Fo^2^)+(0.0399P)^2^+5.4117P] where P=(Fo^2^+2Fc^2^)/3'
_refine_ls_weighting_scheme calc
_refine_ls_wR_factor_gt 0.0983
_refine_ls_wR_factor_ref 0.1095
_reflns_number_gt 3911
_reflns_number_total 4532
_reflns_threshold_expression >2sigma(I)
_cod_data_source_file d4dt03167a2.cif
_cod_data_source_block F5C6_3_Sn_C6F5_3_dioxane
_cod_database_code 7718238

loop_
_space_group_symop_operation_xyz
'x, y, z'
'-x, -y, -z'

loop_
_atom_site_label
_atom_site_type_symbol
_atom_site_fract_x
_atom_site_fract_y
_atom_site_fract_z
_atom_site_U_iso_or_equiv
_atom_site_adp_type
_atom_site_occupancy
_atom_site_site_symmetry_order
_atom_site_calc_flag
_atom_site_refinement_flags_posn
_atom_site_refinement_flags_adp
_atom_site_refinement_flags_occupancy
_atom_site_disorder_assembly
_atom_site_disorder_group
Sn1 Sn 0.49647(3) 0.13580(3) 0.49855(3) 0.02084(10) Uani 1 1 d . . . . .
C1 C 0.3205(5) 0.1501(5) 0.5912(4) 0.0229(8) Uani 1 1 d . . . . .
C2 C 0.3267(5) 0.2766(5) 0.6549(4) 0.0273(9) Uani 1 1 d . . . . .
C3 C 0.2126(6) 0.2853(6) 0.7125(5) 0.0344(11) Uani 1 1 d . . . . .
C4 C 0.0874(6) 0.1639(6) 0.7068(5) 0.0360(12) Uani 1 1 d . . . . .
C5 C 0.0780(5) 0.0342(6) 0.6463(5) 0.0333(11) Uani 1 1 d . . . . .
C6 C 0.1945(5) 0.0301(5) 0.5897(4) 0.0283(9) Uani 1 1 d . . . . .
F7 F 0.4459(4) 0.3979(3) 0.6599(3) 0.0407(7) Uani 1 1 d . . . . .
F8 F 0.2211(4) 0.4088(4) 0.7747(3) 0.0488(8) Uani 1 1 d . . . . .
F9 F -0.0278(4) 0.1699(4) 0.7565(3) 0.0490(9) Uani 1 1 d . . . . .
F10 F -0.0438(3) -0.0849(4) 0.6423(3) 0.0455(8) Uani 1 1 d . . . . .
F11 F 0.1807(3) -0.0968(3) 0.5261(3) 0.0349(6) Uani 1 1 d . . . . .
C12 C 0.4727(5) 0.1901(4) 0.3129(4) 0.0206(8) Uani 1 1 d . . . . .
C13 C 0.5424(5) 0.1511(5) 0.2217(4) 0.0260(9) Uani 1 1 d . . . . .
C14 C 0.5393(6) 0.1935(5) 0.1039(4) 0.0301(10) Uani 1 1 d . . . . .
C15 C 0.4635(6) 0.2782(5) 0.0767(4) 0.0317(10) Uani 1 1 d . . . . .
C16 C 0.3935(5) 0.3201(5) 0.1659(4) 0.0277(9) Uani 1 1 d . . . . .
C17 C 0.3974(5) 0.2755(5) 0.2823(4) 0.0242(9) Uani 1 1 d . . . . .
F18 F 0.6198(3) 0.0709(3) 0.2461(3) 0.0368(7) Uani 1 1 d . . . . .
F19 F 0.6090(4) 0.1532(4) 0.0184(3) 0.0479(8) Uani 1 1 d . . . . .
F20 F 0.4609(4) 0.3205(4) -0.0367(3) 0.0473(8) Uani 1 1 d . . . . .
F21 F 0.3222(4) 0.4051(3) 0.1400(3) 0.0420(7) Uani 1 1 d . . . . .
F22 F 0.3307(3) 0.3216(3) 0.3674(3) 0.0318(6) Uani 1 1 d . . . . .
C23 C 0.6905(5) 0.3008(5) 0.5987(4) 0.0239(9) Uani 1 1 d . . . . .
C24 C 0.7776(6) 0.4229(5) 0.5523(5) 0.0315(10) Uani 1 1 d . . . . .
C25 C 0.9002(6) 0.5267(5) 0.6223(5) 0.0364(11) Uani 1 1 d . . . . .
C26 C 0.9393(6) 0.5136(5) 0.7436(5) 0.0357(11) Uani 1 1 d . . . . .
C27 C 0.8554(6) 0.3939(6) 0.7940(5) 0.0370(11) Uani 1 1 d . . . . .
C28 C 0.7346(6) 0.2917(5) 0.7212(4) 0.0288(10) Uani 1 1 d . . . . .
F29 F 0.7434(4) 0.4419(4) 0.4346(3) 0.0527(10) Uani 1 1 d . . . . .
F30 F 0.9819(4) 0.6429(4) 0.5737(4) 0.0571(10) Uani 1 1 d . . . . .
F31 F 1.0591(4) 0.6140(4) 0.8121(4) 0.0525(9) Uani 1 1 d . . . . .
F32 F 0.8927(5) 0.3799(4) 0.9121(3) 0.0622(11) Uani 1 1 d . . . . .
F33 F 0.6564(4) 0.1745(4) 0.7708(3) 0.0480(9) Uani 1 1 d . . . . .
C51 C 0.1228(7) -0.0300(7) 0.9856(6) 0.0453(14) Uani 1 1 d . . . . .
H51A H 0.164084 -0.025165 1.073282 0.054 Uiso 1 1 calc R U . . .
H51B H 0.184835 -0.056159 0.930026 0.054 Uiso 1 1 calc R U . . .
O52 O 0.1243(4) 0.1080(5) 0.9655(4) 0.0431(9) Uani 1 1 d . . . . .
C53 C 0.0288(7) 0.1430(7) 1.0402(5) 0.0432(13) Uani 1 1 d . . . . .
H53A H 0.026807 0.236288 1.022737 0.052 Uiso 1 1 calc R U . . .
H53B H 0.066710 0.153566 1.129776 0.052 Uiso 1 1 calc R U . . .

loop_
_atom_site_aniso_label
_atom_site_aniso_U_11
_atom_site_aniso_U_22
_atom_site_aniso_U_33
_atom_site_aniso_U_23
_atom_site_aniso_U_13
_atom_site_aniso_U_12
Sn1 0.02249(16) 0.01951(16) 0.02124(16) 0.00648(11) 0.00499(11) 0.00775(11)
C1 0.024(2) 0.028(2) 0.0213(19) 0.0094(17) 0.0055(16) 0.0133(18)
C2 0.031(2) 0.029(2) 0.025(2) 0.0079(18) 0.0088(18) 0.0141(19)
C3 0.048(3) 0.041(3) 0.030(2) 0.012(2) 0.012(2) 0.032(3)
C4 0.034(3) 0.057(3) 0.032(2) 0.019(2) 0.016(2) 0.030(3)
C5 0.023(2) 0.046(3) 0.035(3) 0.018(2) 0.0084(19) 0.015(2)
C6 0.030(2) 0.031(2) 0.029(2) 0.0110(19) 0.0088(19) 0.016(2)
F7 0.0437(18) 0.0244(14) 0.0512(19) -0.0009(13) 0.0130(15) 0.0104(13)
F8 0.070(2) 0.049(2) 0.0461(19) 0.0062(15) 0.0208(17) 0.0403(19)
F9 0.047(2) 0.077(2) 0.0465(19) 0.0258(18) 0.0255(16) 0.0425(19)
F10 0.0269(16) 0.054(2) 0.053(2) 0.0187(16) 0.0131(14) 0.0083(14)
F11 0.0303(15) 0.0270(14) 0.0437(16) 0.0032(12) 0.0098(12) 0.0065(12)
C12 0.021(2) 0.0169(19) 0.0221(19) 0.0039(15) 0.0027(16) 0.0053(16)
C13 0.026(2) 0.025(2) 0.031(2) 0.0114(18) 0.0053(18) 0.0122(18)
C14 0.039(3) 0.034(3) 0.021(2) 0.0071(18) 0.0087(19) 0.017(2)
C15 0.038(3) 0.033(2) 0.024(2) 0.0123(19) 0.0009(19) 0.013(2)
C16 0.030(2) 0.027(2) 0.028(2) 0.0074(18) 0.0002(18) 0.0136(19)
C17 0.027(2) 0.020(2) 0.025(2) 0.0037(16) 0.0015(17) 0.0093(17)
F18 0.0456(18) 0.0484(18) 0.0344(15) 0.0181(13) 0.0142(13) 0.0335(15)
F19 0.066(2) 0.069(2) 0.0292(15) 0.0179(15) 0.0238(15) 0.043(2)
F20 0.065(2) 0.056(2) 0.0300(15) 0.0238(15) 0.0087(15) 0.0291(18)
F21 0.0517(19) 0.0414(17) 0.0443(17) 0.0177(14) 0.0021(15) 0.0290(15)
F22 0.0397(16) 0.0344(15) 0.0310(14) 0.0086(12) 0.0110(12) 0.0229(13)
C23 0.023(2) 0.021(2) 0.028(2) 0.0018(17) 0.0041(17) 0.0089(17)
C24 0.034(3) 0.031(2) 0.031(2) 0.013(2) 0.008(2) 0.013(2)
C25 0.031(3) 0.025(2) 0.050(3) 0.007(2) 0.011(2) 0.004(2)
C26 0.028(2) 0.028(2) 0.044(3) -0.011(2) -0.004(2) 0.009(2)
C27 0.043(3) 0.037(3) 0.029(2) -0.003(2) -0.003(2) 0.017(2)
C28 0.037(3) 0.023(2) 0.026(2) 0.0058(18) 0.0055(19) 0.0103(19)
F29 0.055(2) 0.0410(18) 0.0425(18) 0.0249(15) -0.0052(15) -0.0051(15)
F30 0.048(2) 0.0320(17) 0.073(3) 0.0123(17) 0.0124(18) -0.0067(15)
F31 0.0346(18) 0.0444(19) 0.061(2) -0.0183(16) -0.0097(16) 0.0053(15)
F32 0.071(3) 0.065(2) 0.0308(17) -0.0004(16) -0.0186(17) 0.012(2)
F33 0.059(2) 0.0406(18) 0.0270(15) 0.0134(13) 0.0002(14) -0.0003(15)
C51 0.041(3) 0.068(4) 0.041(3) 0.019(3) 0.014(2) 0.033(3)
O52 0.040(2) 0.058(3) 0.036(2) 0.0125(18) 0.0099(17) 0.0221(19)
C53 0.046(3) 0.057(4) 0.034(3) 0.010(2) 0.008(2) 0.026(3)

loop_
_atom_type_symbol
_atom_type_description
_atom_type_scat_dispersion_real
_atom_type_scat_dispersion_imag
_atom_type_scat_source
C C 0.0033 0.0016 'International Tables Vol C Tables 4.2.6.8 and 6.1.1.4'
H H 0.0000 0.0000 'International Tables Vol C Tables 4.2.6.8 and 6.1.1.4'
F F 0.0171 0.0103 'International Tables Vol C Tables 4.2.6.8 and 6.1.1.4'
O O 0.0106 0.0060 'International Tables Vol C Tables 4.2.6.8 and 6.1.1.4'
Sn Sn -0.6537 1.4246 'International Tables Vol C Tables 4.2.6.8 and 6.1.1.4'

loop_
_geom_angle_atom_site_label_1
_geom_angle_atom_site_label_2
_geom_angle_atom_site_label_3
_geom_angle
_geom_angle_site_symmetry_1
_geom_angle_site_symmetry_3
_geom_angle_publ_flag
C23 Sn1 C1 105.82(17) . . ?
C23 Sn1 C12 106.89(16) . . ?
C1 Sn1 C12 108.51(16) . . ?
C23 Sn1 Sn1 111.62(12) . 2_656 ?
C1 Sn1 Sn1 110.27(11) . 2_656 ?
C12 Sn1 Sn1 113.38(11) . 2_656 ?
C6 C1 C2 116.6(4) . . ?
C6 C1 Sn1 120.7(3) . . ?
C2 C1 Sn1 122.7(3) . . ?
F7 C2 C3 117.8(4) . . ?
F7 C2 C1 119.8(4) . . ?
C3 C2 C1 122.4(5) . . ?
F8 C3 C2 121.5(5) . . ?
F8 C3 C4 119.1(5) . . ?
C2 C3 C4 119.4(5) . . ?
F9 C4 C5 119.0(5) . . ?
F9 C4 C3 120.9(5) . . ?
C5 C4 C3 120.1(5) . . ?
F10 C5 C4 120.0(4) . . ?
F10 C5 C6 121.3(5) . . ?
C4 C5 C6 118.7(5) . . ?
F11 C6 C1 119.2(4) . . ?
F11 C6 C5 117.9(4) . . ?
C1 C6 C5 122.8(5) . . ?
C13 C12 C17 116.8(4) . . ?
C13 C12 Sn1 120.7(3) . . ?
C17 C12 Sn1 122.3(3) . . ?
F18 C13 C12 119.8(4) . . ?
F18 C13 C14 117.7(4) . . ?
C12 C13 C14 122.5(4) . . ?
F19 C14 C15 120.5(4) . . ?
F19 C14 C13 120.4(4) . . ?
C15 C14 C13 119.1(4) . . ?
F20 C15 C16 120.6(4) . . ?
F20 C15 C14 119.4(5) . . ?
C16 C15 C14 119.9(4) . . ?
F21 C16 C15 119.8(4) . . ?
F21 C16 C17 120.4(4) . . ?
C15 C16 C17 119.8(4) . . ?
F22 C17 C16 117.9(4) . . ?
F22 C17 C12 120.3(4) . . ?
C16 C17 C12 121.8(4) . . ?
C28 C23 C24 115.4(4) . . ?
C28 C23 Sn1 119.4(3) . . ?
C24 C23 Sn1 125.2(3) . . ?
F29 C24 C25 117.7(4) . . ?
F29 C24 C23 119.8(5) . . ?
C25 C24 C23 122.5(5) . . ?
F30 C25 C26 119.2(5) . . ?
F30 C25 C24 120.6(5) . . ?
C26 C25 C24 120.1(5) . . ?
F31 C26 C25 120.4(5) . . ?
F31 C26 C27 120.2(5) . . ?
C25 C26 C27 119.4(5) . . ?
F32 C27 C28 121.1(5) . . ?
F32 C27 C26 119.9(5) . . ?
C28 C27 C26 119.0(5) . . ?
F33 C28 C27 118.1(4) . . ?
F33 C28 C23 118.2(4) . . ?
C27 C28 C23 123.7(4) . . ?
O52 C51 C53 111.1(5) . 2_557 ?
O52 C51 H51A 109.4 . . ?
C53 C51 H51A 109.4 2_557 . ?
O52 C51 H51B 109.4 . . ?
C53 C51 H51B 109.4 2_557 . ?
H51A C51 H51B 108.0 . . ?
C53 O52 C51 109.8(4) . . ?
O52 C53 C51 111.7(5) . 2_557 ?
O52 C53 H53A 109.3 . . ?
C51 C53 H53A 109.3 2_557 . ?
O52 C53 H53B 109.3 . . ?
C51 C53 H53B 109.3 2_557 . ?
H53A C53 H53B 107.9 . . ?

loop_
_geom_bond_atom_site_label_1
_geom_bond_atom_site_label_2
_geom_bond_distance
_geom_bond_site_symmetry_2
_geom_bond_publ_flag
Sn1 C23 2.132(4) . ?
Sn1 C1 2.147(4) . ?
Sn1 C12 2.152(4) . ?
Sn1 Sn1 2.7855(6) 2_656 ?
C1 C6 1.377(6) . ?
C1 C2 1.375(6) . ?
C2 F7 1.342(6) . ?
C2 C3 1.376(7) . ?
C3 F8 1.334(6) . ?
C3 C4 1.374(8) . ?
C4 F9 1.334(6) . ?
C4 C5 1.377(8) . ?
C5 F10 1.345(6) . ?
C5 C6 1.377(7) . ?
C6 F11 1.353(6) . ?
C12 C13 1.371(6) . ?
C12 C17 1.390(6) . ?
C13 F18 1.346(5) . ?
C13 C14 1.387(6) . ?
C14 F19 1.331(6) . ?
C14 C15 1.379(7) . ?
C15 F20 1.341(5) . ?
C15 C16 1.369(7) . ?
C16 F21 1.344(5) . ?
C16 C17 1.382(6) . ?
C17 F22 1.333(5) . ?
C23 C28 1.382(6) . ?
C23 C24 1.388(6) . ?
C24 F29 1.341(6) . ?
C24 C25 1.372(7) . ?
C25 F30 1.342(6) . ?
C25 C26 1.370(8) . ?
C26 F31 1.338(6) . ?
C26 C27 1.383(8) . ?
C27 F32 1.336(6) . ?
C27 C28 1.369(7) . ?
C28 F33 1.344(5) . ?
C51 O52 1.431(7) . ?
C51 C53 1.494(9) 2_557 ?
C51 H51A 0.9900 . ?
C51 H51B 0.9900 . ?
O52 C53 1.426(7) . ?
C53 H53A 0.9900 . ?
C53 H53B 0.9900 . ?

loop_
_geom_torsion_atom_site_label_1
_geom_torsion_atom_site_label_2
_geom_torsion_atom_site_label_3
_geom_torsion_atom_site_label_4
_geom_torsion
_geom_torsion_site_symmetry_1
_geom_torsion_site_symmetry_2
_geom_torsion_site_symmetry_3
_geom_torsion_site_symmetry_4
_geom_torsion_publ_flag
C6 C1 C2 F7 -179.8(4) . . . . ?
Sn1 C1 C2 F7 0.6(6) . . . . ?
C6 C1 C2 C3 -1.3(7) . . . . ?
Sn1 C1 C2 C3 179.1(3) . . . . ?
F7 C2 C3 F8 -2.0(7) . . . . ?
C1 C2 C3 F8 179.5(4) . . . . ?
F7 C2 C3 C4 178.5(4) . . . . ?
C1 C2 C3 C4 0.0(7) . . . . ?
F8 C3 C4 F9 3.7(7) . . . . ?
C2 C3 C4 F9 -176.8(4) . . . . ?
F8 C3 C4 C5 -178.1(4) . . . . ?
C2 C3 C4 C5 1.5(7) . . . . ?
F9 C4 C5 F10 -2.6(7) . . . . ?
C3 C4 C5 F10 179.1(4) . . . . ?
F9 C4 C5 C6 176.7(4) . . . . ?
C3 C4 C5 C6 -1.6(7) . . . . ?
C2 C1 C6 F11 178.5(4) . . . . ?
Sn1 C1 C6 F11 -1.8(6) . . . . ?
C2 C1 C6 C5 1.2(7) . . . . ?
Sn1 C1 C6 C5 -179.1(4) . . . . ?
F10 C5 C6 F11 2.2(7) . . . . ?
C4 C5 C6 F11 -177.2(4) . . . . ?
F10 C5 C6 C1 179.5(4) . . . . ?
C4 C5 C6 C1 0.2(7) . . . . ?
C17 C12 C13 F18 178.6(4) . . . . ?
Sn1 C12 C13 F18 3.8(6) . . . . ?
C17 C12 C13 C14 0.0(7) . . . . ?
Sn1 C12 C13 C14 -174.8(4) . . . . ?
F18 C13 C14 F19 1.1(7) . . . . ?
C12 C13 C14 F19 179.8(4) . . . . ?
F18 C13 C14 C15 -178.6(4) . . . . ?
C12 C13 C14 C15 0.0(8) . . . . ?
F19 C14 C15 F20 -0.3(8) . . . . ?
C13 C14 C15 F20 179.5(5) . . . . ?
F19 C14 C15 C16 -179.4(5) . . . . ?
C13 C14 C15 C16 0.4(8) . . . . ?
F20 C15 C16 F21 -0.4(7) . . . . ?
C14 C15 C16 F21 178.7(5) . . . . ?
F20 C15 C16 C17 -180.0(4) . . . . ?
C14 C15 C16 C17 -0.9(8) . . . . ?
F21 C16 C17 F22 -1.1(7) . . . . ?
C15 C16 C17 F22 178.4(4) . . . . ?
F21 C16 C17 C12 -178.6(4) . . . . ?
C15 C16 C17 C12 0.9(7) . . . . ?
C13 C12 C17 F22 -177.9(4) . . . . ?
Sn1 C12 C17 F22 -3.2(6) . . . . ?
C13 C12 C17 C16 -0.4(7) . . . . ?
Sn1 C12 C17 C16 174.3(3) . . . . ?
C28 C23 C24 F29 -179.7(5) . . . . ?
Sn1 C23 C24 F29 -1.6(7) . . . . ?
C28 C23 C24 C25 0.8(7) . . . . ?
Sn1 C23 C24 C25 178.8(4) . . . . ?
F29 C24 C25 F30 0.1(8) . . . . ?
C23 C24 C25 F30 179.7(5) . . . . ?
F29 C24 C25 C26 179.3(5) . . . . ?
C23 C24 C25 C26 -1.2(8) . . . . ?
F30 C25 C26 F31 -1.3(8) . . . . ?
C24 C25 C26 F31 179.6(5) . . . . ?
F30 C25 C26 C27 -179.9(5) . . . . ?
C24 C25 C26 C27 0.9(8) . . . . ?
F31 C26 C27 F32 1.3(8) . . . . ?
C25 C26 C27 F32 179.9(5) . . . . ?
F31 C26 C27 C28 -179.0(5) . . . . ?
C25 C26 C27 C28 -0.3(8) . . . . ?
F32 C27 C28 F33 -1.8(8) . . . . ?
C26 C27 C28 F33 178.5(5) . . . . ?
F32 C27 C28 C23 179.7(5) . . . . ?
C26 C27 C28 C23 -0.1(8) . . . . ?
C24 C23 C28 F33 -178.7(4) . . . . ?
Sn1 C23 C28 F33 3.1(6) . . . . ?
C24 C23 C28 C27 -0.1(7) . . . . ?
Sn1 C23 C28 C27 -178.3(4) . . . . ?
C53 C51 O52 C53 55.9(7) 2_557 . . . ?
C51 O52 C53 C51 -56.3(6) . . . 2_557 ?
